data_4067023
loop_
_publ_author_name
'Schnurr, Anna'
'Vitze, Hannes'
'Bolte, Michael'
'Lerner, Hans-Wolfram'
'Wagner, Matthias'

_publ_section_title
;
 Rigid, Fluoroarene-Containing Phosphonium Borates and Boranes: Syntheses
 and Reactivity Studies
;
_journal_issue 22
_journal_name_full Organometallics
_journal_page_first 6012
_journal_paper_doi 10.1021/om100776k
_journal_volume 29
_journal_year 2010
_chemical_formula_moiety 'C21 H22 B F8 P'
_chemical_formula_sum 'C21 H22 B F8 P'
_chemical_formula_weight 468.17
_chemical_name_systematic ?
_space_group_IT_number 14
_symmetry_cell_setting monoclinic
_symmetry_space_group_name_Hall '-P 2yn'
_symmetry_space_group_name_H-M 'P 1 21/n 1'
_atom_sites_solution_hydrogens geom
_atom_sites_solution_primary direct
_atom_sites_solution_secondary difmap
_audit_creation_method SHELXL-97
_cell_angle_alpha 90.00
_cell_angle_beta 101.627(12)
_cell_angle_gamma 90.00
_cell_formula_units_Z 4
_cell_length_a 8.4845(13)
_cell_length_b 15.6453(15)
_cell_length_c 16.591(2)
_cell_measurement_reflns_used 5008
_cell_measurement_temperature 173(2)
_cell_measurement_theta_max 26.1
_cell_measurement_theta_min 3.3
_cell_volume 2157.1(5)
_computing_cell_refinement 'X-Area (Stoe & Cie, 2001)'
_computing_data_collection 'X-Area (Stoe & Cie, 2001)'
_computing_data_reduction 'X-Area (Stoe & Cie, 2001)'
_computing_molecular_graphics 'XP in SHELXTL-Plus (Sheldrick, 1991)'
_computing_publication_material SHELXL97
_computing_structure_refinement 'SHELXL97 (Sheldrick, 2008) '
_computing_structure_solution 'SHELXS97 (Sheldrick, 2008) '
_diffrn_ambient_temperature 173(2)
_diffrn_measured_fraction_theta_full 0.987
_diffrn_measured_fraction_theta_max 0.971
_diffrn_measurement_device_type 'STOE IPDS II two-circle-diffractometer'
_diffrn_measurement_method \w
_diffrn_radiation_monochromator graphite
_diffrn_radiation_source 'fine-focus sealed tube'
_diffrn_radiation_type MoK\a
_diffrn_radiation_wavelength 0.71073
_diffrn_reflns_av_R_equivalents 0.0628
_diffrn_reflns_av_sigmaI/netI 0.1021
_diffrn_reflns_limit_h_max 10
_diffrn_reflns_limit_h_min -6
_diffrn_reflns_limit_k_max 18
_diffrn_reflns_limit_k_min -17
_diffrn_reflns_limit_l_max 20
_diffrn_reflns_limit_l_min -20
_diffrn_reflns_number 9021
_diffrn_reflns_theta_full 25.00
_diffrn_reflns_theta_max 25.72
_diffrn_reflns_theta_min 3.39
_diffrn_standards_number 0
_exptl_absorpt_coefficient_mu 0.201
_exptl_absorpt_correction_T_max 0.9841
_exptl_absorpt_correction_T_min 0.9534
_exptl_absorpt_correction_type multi-scan
_exptl_absorpt_process_details 'MULABS (Spek, 2003; Blessing, 1995)'
_exptl_crystal_colour colourless
_exptl_crystal_density_diffrn 1.442
_exptl_crystal_density_method 'not measured'
_exptl_crystal_description plate
_exptl_crystal_F_000 960
_exptl_crystal_size_max 0.24
_exptl_crystal_size_mid 0.19
_exptl_crystal_size_min 0.08
_refine_diff_density_max 0.503
_refine_diff_density_min -0.310
_refine_diff_density_rms 0.053
_refine_ls_extinction_method none
_refine_ls_goodness_of_fit_ref 0.862
_refine_ls_hydrogen_treatment constr
_refine_ls_matrix_type full
_refine_ls_number_parameters 280
_refine_ls_number_reflns 4000
_refine_ls_number_restraints 0
_refine_ls_restrained_S_all 0.862
_refine_ls_R_factor_all 0.1018
_refine_ls_R_factor_gt 0.0508
_refine_ls_shift/su_max 0.001
_refine_ls_shift/su_mean 0.000
_refine_ls_structure_factor_coef Fsqd
_refine_ls_weighting_details 'calc w=1/[\s^2^(Fo^2^)+(0.0522P)^2^] where P=(Fo^2^+2Fc^2^)/3'
_refine_ls_weighting_scheme calc
_refine_ls_wR_factor_gt 0.1033
_refine_ls_wR_factor_ref 0.1176
_reflns_number_gt 2275
_reflns_number_total 4000
_reflns_threshold_expression I>2\s(I)
_cod_data_source_file om100776k_si_001.cif
_cod_data_source_block wa973_CCDC_787434
_cod_depositor_comments
;
The following automatic conversions were performed:

'_symmetry_cell_setting' value 'Monoclinic' changed to 'monoclinic'
according to /home/saulius/struct/CIF-dictionaries/cif_core.dic
dictionary named 'cif_core.dic' version 2.4.1 from 2010-06-29.

Automatic conversion script
Id: cif_fix_values 1715 2011-07-08 13:25:40Z adriana 
;
_cod_original_cell_volume 2157.2(5)
_cod_original_sg_symbol_H-M P21/n
_cod_database_code 4067023

loop_
_symmetry_equiv_pos_as_xyz
'x, y, z'
'-x+1/2, y+1/2, -z+1/2'
'-x, -y, -z'
'x-1/2, -y-1/2, z-1/2'

loop_
_atom_site_label
_atom_site_type_symbol
_atom_site_fract_x
_atom_site_fract_y
_atom_site_fract_z
_atom_site_U_iso_or_equiv
_atom_site_adp_type
_atom_site_occupancy
_atom_site_symmetry_multiplicity
_atom_site_calc_flag
_atom_site_refinement_flags
P1 P 0.56115(10) 0.23726(5) 0.61422(4) 0.02652(19) Uani 1 1 d .
B1 B 0.6018(5) 0.1808(2) 0.46074(18) 0.0304(8) Uani 1 1 d .
H1 H 0.4949 0.1856 0.4224 0.036 Uiso 1 1 calc R
C1 C 0.5754(4) 0.1452(2) 0.55195(16) 0.0311(7) Uani 1 1 d .
H1A H 0.6675 0.1091 0.5779 0.037 Uiso 1 1 calc R
H1B H 0.4758 0.1108 0.5453 0.037 Uiso 1 1 calc R
C4 C 0.3479(4) 0.2705(2) 0.60487(16) 0.0383(8) Uani 1 1 d .
C5 C 0.6762(4) 0.2223(2) 0.72165(15) 0.0330(7) Uani 1 1 d .
C11 C 0.6765(4) 0.2758(2) 0.48152(16) 0.0313(7) Uani 1 1 d .
C12 C 0.6591(4) 0.3120(2) 0.55749(15) 0.0287(7) Uani 1 1 d .
C13 C 0.7102(5) 0.3941(2) 0.57830(17) 0.0419(9) Uani 1 1 d .
C14 C 0.7813(6) 0.4424(2) 0.5261(2) 0.0556(12) Uani 1 1 d .
C15 C 0.8006(6) 0.4101(2) 0.4516(2) 0.0532(11) Uani 1 1 d .
H15 H 0.8485 0.4433 0.4149 0.064 Uiso 1 1 calc R
C16 C 0.7485(5) 0.3288(2) 0.43224(17) 0.0406(9) Uani 1 1 d .
F13 F 0.6963(3) 0.42885(13) 0.65143(11) 0.0583(7) Uani 1 1 d .
F14 F 0.8325(4) 0.52226(15) 0.54864(14) 0.0860(10) Uani 1 1 d .
F16 F 0.7659(3) 0.29797(14) 0.35737(10) 0.0577(7) Uani 1 1 d .
C21 C 0.7191(5) 0.11948(19) 0.41990(16) 0.0325(8) Uani 1 1 d .
C22 C 0.6656(5) 0.0742(2) 0.34705(18) 0.0416(9) Uani 1 1 d .
C23 C 0.7675(6) 0.0261(2) 0.3090(2) 0.0490(11) Uani 1 1 d .
C24 C 0.9267(6) 0.0213(2) 0.3431(2) 0.0527(12) Uani 1 1 d .
C25 C 0.9863(5) 0.0630(2) 0.4152(2) 0.0477(10) Uani 1 1 d .
C26 C 0.8817(5) 0.1098(2) 0.45139(18) 0.0371(8) Uani 1 1 d .
F22 F 0.5085(3) 0.07673(14) 0.30880(11) 0.0590(7) Uani 1 1 d .
F23 F 0.7082(4) -0.01603(14) 0.23780(12) 0.0759(9) Uani 1 1 d .
F24 F 1.0279(4) -0.02448(15) 0.30653(16) 0.0832(10) Uani 1 1 d .
F25 F 1.1451(3) 0.05878(16) 0.44941(15) 0.0679(7) Uani 1 1 d .
F26 F 0.9457(3) 0.14912(14) 0.52353(11) 0.0496(5) Uani 1 1 d .
C41 C 0.2680(4) 0.2686(2) 0.51309(16) 0.0412(8) Uani 1 1 d .
H41A H 0.3240 0.3083 0.4828 0.062 Uiso 1 1 calc R
H41B H 0.1550 0.2858 0.5064 0.062 Uiso 1 1 calc R
H41C H 0.2739 0.2106 0.4916 0.062 Uiso 1 1 calc R
C42 C 0.2604(5) 0.2082(3) 0.65151(19) 0.0613(13) Uani 1 1 d .
H42A H 0.2721 0.1499 0.6319 0.092 Uiso 1 1 calc R
H42B H 0.1461 0.2233 0.6421 0.092 Uiso 1 1 calc R
H42C H 0.3070 0.2115 0.7105 0.092 Uiso 1 1 calc R
C43 C 0.3342(6) 0.3630(3) 0.6351(2) 0.0668(14) Uani 1 1 d .
H43A H 0.3918 0.4017 0.6046 0.100 Uiso 1 1 calc R
H43B H 0.3815 0.3665 0.6940 0.100 Uiso 1 1 calc R
H43C H 0.2206 0.3795 0.6259 0.100 Uiso 1 1 calc R
C51 C 0.6385(5) 0.1321(2) 0.75089(19) 0.0482(10) Uani 1 1 d .
H51A H 0.5247 0.1290 0.7545 0.072 Uiso 1 1 calc R
H51B H 0.7057 0.1209 0.8052 0.072 Uiso 1 1 calc R
H51C H 0.6611 0.0894 0.7116 0.072 Uiso 1 1 calc R
C52 C 0.6395(5) 0.2892(3) 0.78265(17) 0.0465(10) Uani 1 1 d .
H52A H 0.5256 0.2858 0.7859 0.070 Uiso 1 1 calc R
H52B H 0.6630 0.3464 0.7640 0.070 Uiso 1 1 calc R
H52C H 0.7063 0.2783 0.8371 0.070 Uiso 1 1 calc R
C53 C 0.8551(4) 0.2274(2) 0.71740(18) 0.0382(8) Uani 1 1 d .
H53A H 0.8791 0.1846 0.6785 0.057 Uiso 1 1 calc R
H53B H 0.9210 0.2164 0.7721 0.057 Uiso 1 1 calc R
H53C H 0.8793 0.2846 0.6990 0.057 Uiso 1 1 calc R

loop_
_atom_site_aniso_label
_atom_site_aniso_U_11
_atom_site_aniso_U_22
_atom_site_aniso_U_33
_atom_site_aniso_U_23
_atom_site_aniso_U_13
_atom_site_aniso_U_12
P1 0.0270(4) 0.0319(4) 0.0221(3) -0.0014(3) 0.0083(3) -0.0007(4)
B1 0.027(2) 0.038(2) 0.0271(15) -0.0029(14) 0.0070(14) -0.0006(17)
C1 0.035(2) 0.0298(16) 0.0291(13) -0.0036(12) 0.0086(13) -0.0047(15)
C4 0.0311(19) 0.055(2) 0.0294(13) -0.0050(14) 0.0078(12) 0.0055(18)
C5 0.0319(19) 0.0448(19) 0.0234(12) 0.0005(12) 0.0080(12) 0.0009(16)
C11 0.038(2) 0.0298(16) 0.0278(13) 0.0034(12) 0.0113(12) 0.0053(15)
C12 0.0308(19) 0.0301(17) 0.0273(13) 0.0000(12) 0.0109(12) 0.0004(15)
C13 0.063(3) 0.0355(19) 0.0295(14) -0.0035(13) 0.0147(15) -0.0045(19)
C14 0.089(4) 0.0274(19) 0.053(2) -0.0009(15) 0.019(2) -0.018(2)
C15 0.076(3) 0.042(2) 0.0450(18) 0.0120(16) 0.0216(19) -0.012(2)
C16 0.056(3) 0.041(2) 0.0301(15) 0.0058(13) 0.0205(15) 0.0026(18)
F13 0.096(2) 0.0422(12) 0.0393(10) -0.0135(8) 0.0193(11) -0.0125(13)
F14 0.145(3) 0.0419(14) 0.0734(15) -0.0049(11) 0.0282(16) -0.0386(16)
F16 0.092(2) 0.0563(13) 0.0355(9) 0.0035(9) 0.0374(11) -0.0027(13)
C21 0.046(2) 0.0265(17) 0.0292(14) -0.0022(12) 0.0163(14) -0.0008(16)
C22 0.056(3) 0.0333(18) 0.0366(16) 0.0003(13) 0.0126(17) -0.0035(18)
C23 0.092(4) 0.0254(18) 0.0382(17) -0.0069(14) 0.033(2) -0.008(2)
C24 0.082(4) 0.031(2) 0.059(2) 0.0037(16) 0.049(2) 0.009(2)
C25 0.050(3) 0.039(2) 0.062(2) 0.0123(17) 0.0286(19) 0.0079(19)
C26 0.043(2) 0.0341(18) 0.0383(15) 0.0012(13) 0.0186(15) 0.0034(17)
F22 0.0716(19) 0.0566(14) 0.0438(10) -0.0156(9) 0.0000(11) -0.0096(13)
F23 0.142(3) 0.0452(13) 0.0508(12) -0.0240(10) 0.0444(14) -0.0244(15)
F24 0.124(3) 0.0439(14) 0.1081(18) 0.0011(12) 0.0847(19) 0.0227(15)
F25 0.0508(18) 0.0627(16) 0.0995(17) 0.0160(13) 0.0369(14) 0.0154(13)
F26 0.0392(13) 0.0628(14) 0.0458(10) -0.0062(9) 0.0061(9) 0.0041(11)
C41 0.036(2) 0.058(2) 0.0294(14) 0.0021(14) 0.0050(13) 0.0078(19)
C42 0.032(2) 0.120(4) 0.0349(16) 0.0082(19) 0.0148(15) -0.007(2)
C43 0.061(3) 0.085(3) 0.050(2) -0.027(2) 0.0008(19) 0.031(3)
C51 0.056(3) 0.053(2) 0.0368(16) 0.0144(15) 0.0110(16) -0.002(2)
C52 0.045(2) 0.068(3) 0.0272(14) -0.0067(15) 0.0097(14) 0.005(2)
C53 0.035(2) 0.0454(19) 0.0337(14) -0.0027(14) 0.0064(13) 0.0026(18)

loop_
_atom_type_symbol
_atom_type_description
_atom_type_scat_dispersion_real
_atom_type_scat_dispersion_imag
_atom_type_scat_source
C C 0.0033 0.0016 'International Tables Vol C Tables 4.2.6.8 and 6.1.1.4'
H H 0.0000 0.0000 'International Tables Vol C Tables 4.2.6.8 and 6.1.1.4'
B B 0.0013 0.0007 'International Tables Vol C Tables 4.2.6.8 and 6.1.1.4'
F F 0.0171 0.0103 'International Tables Vol C Tables 4.2.6.8 and 6.1.1.4'
P P 0.1023 0.0942 'International Tables Vol C Tables 4.2.6.8 and 6.1.1.4'

loop_
_geom_angle_atom_site_label_1
_geom_angle_atom_site_label_2
_geom_angle_atom_site_label_3
_geom_angle
C1 P1 C12 97.38(13)
C1 P1 C4 110.78(16)
C12 P1 C4 108.53(16)
C1 P1 C5 111.54(15)
C12 P1 C5 111.83(15)
C4 P1 C5 115.32(13)
C21 B1 C11 112.5(3)
C21 B1 C1 112.7(3)
C11 B1 C1 103.3(2)
C21 B1 H1 109.4
C11 B1 H1 109.4
C1 B1 H1 109.4
B1 C1 P1 107.0(2)
B1 C1 H1A 110.3
P1 C1 H1A 110.3
B1 C1 H1B 110.3
P1 C1 H1B 110.3
H1A C1 H1B 108.6
C42 C4 C41 109.1(3)
C42 C4 C43 110.9(3)
C41 C4 C43 107.0(3)
C42 C4 P1 110.1(3)
C41 C4 P1 107.8(2)
C43 C4 P1 111.8(3)
C52 C5 C53 109.3(3)
C52 C5 C51 109.5(2)
C53 C5 C51 109.3(3)
C52 C5 P1 114.1(2)
C53 C5 P1 106.33(18)
C51 C5 P1 108.2(2)
C16 C11 C12 115.0(3)
C16 C11 B1 128.3(2)
C12 C11 B1 116.6(2)
C13 C12 C11 120.8(3)
C13 C12 P1 128.9(2)
C11 C12 P1 110.3(2)
F13 C13 C12 121.2(3)
F13 C13 C14 118.0(3)
C12 C13 C14 120.7(3)
F14 C14 C15 119.9(3)
F14 C14 C13 119.4(3)
C15 C14 C13 120.7(3)
C16 C15 C14 117.5(3)
C16 C15 H15 121.2
C14 C15 H15 121.2
C15 C16 F16 117.0(3)
C15 C16 C11 125.3(3)
F16 C16 C11 117.7(3)
C26 C21 C22 113.4(3)
C26 C21 B1 123.8(3)
C22 C21 B1 122.8(3)
F22 C22 C23 116.5(3)
F22 C22 C21 120.5(3)
C23 C22 C21 123.0(4)
C24 C23 F23 119.9(4)
C24 C23 C22 119.9(3)
F23 C23 C22 120.2(4)
F24 C24 C23 120.8(4)
F24 C24 C25 119.3(5)
C23 C24 C25 120.0(3)
F25 C25 C24 120.3(4)
F25 C25 C26 121.2(4)
C24 C25 C26 118.6(4)
F26 C26 C25 116.5(3)
F26 C26 C21 118.4(3)
C25 C26 C21 125.1(3)
C4 C41 H41A 109.5
C4 C41 H41B 109.5
H41A C41 H41B 109.5
C4 C41 H41C 109.5
H41A C41 H41C 109.5
H41B C41 H41C 109.5
C4 C42 H42A 109.5
C4 C42 H42B 109.5
H42A C42 H42B 109.5
C4 C42 H42C 109.5
H42A C42 H42C 109.5
H42B C42 H42C 109.5
C4 C43 H43A 109.5
C4 C43 H43B 109.5
H43A C43 H43B 109.5
C4 C43 H43C 109.5
H43A C43 H43C 109.5
H43B C43 H43C 109.5
C5 C51 H51A 109.5
C5 C51 H51B 109.5
H51A C51 H51B 109.5
C5 C51 H51C 109.5
H51A C51 H51C 109.5
H51B C51 H51C 109.5
C5 C52 H52A 109.5
C5 C52 H52B 109.5
H52A C52 H52B 109.5
C5 C52 H52C 109.5
H52A C52 H52C 109.5
H52B C52 H52C 109.5
C5 C53 H53A 109.5
C5 C53 H53B 109.5
H53A C53 H53B 109.5
C5 C53 H53C 109.5
H53A C53 H53C 109.5
H53B C53 H53C 109.5

loop_
_geom_bond_atom_site_label_1
_geom_bond_atom_site_label_2
_geom_bond_distance
P1 C1 1.790(3)
P1 C12 1.806(3)
P1 C4 1.858(4)
P1 C5 1.866(3)
B1 C21 1.625(5)
B1 C11 1.626(5)
B1 C1 1.669(4)
B1 H1 1.0000
C1 H1A 0.9900
C1 H1B 0.9900
C4 C42 1.527(5)
C4 C41 1.537(4)
C4 C43 1.543(5)
C5 C52 1.531(4)
C5 C53 1.535(5)
C5 C51 1.547(5)
C11 C16 1.389(4)
C11 C12 1.416(4)
C12 C13 1.376(4)
C13 F13 1.357(3)
C13 C14 1.377(5)
C14 F14 1.350(4)
C14 C15 1.376(5)
C15 C16 1.363(5)
C15 H15 0.9500
C16 F16 1.368(3)
C21 C26 1.382(5)
C21 C22 1.396(4)
C22 F22 1.356(5)
C22 C23 1.390(5)
C23 C24 1.357(6)
C23 F23 1.358(4)
C24 F24 1.352(4)
C24 C25 1.368(6)
C25 F25 1.354(5)
C25 C26 1.377(5)
C26 F26 1.358(4)
C41 H41A 0.9800
C41 H41B 0.9800
C41 H41C 0.9800
C42 H42A 0.9800
C42 H42B 0.9800
C42 H42C 0.9800
C43 H43A 0.9800
C43 H43B 0.9800
C43 H43C 0.9800
C51 H51A 0.9800
C51 H51B 0.9800
C51 H51C 0.9800
C52 H52A 0.9800
C52 H52B 0.9800
C52 H52C 0.9800
C53 H53A 0.9800
C53 H53B 0.9800
C53 H53C 0.9800

loop_
_geom_torsion_atom_site_label_1
_geom_torsion_atom_site_label_2
_geom_torsion_atom_site_label_3
_geom_torsion_atom_site_label_4
_geom_torsion
C21 B1 C1 P1 144.8(2)
C11 B1 C1 P1 23.1(3)
C12 P1 C1 B1 -20.9(3)
C4 P1 C1 B1 92.1(2)
C5 P1 C1 B1 -138.0(2)
C1 P1 C4 C42 73.7(2)
C12 P1 C4 C42 179.5(2)
C5 P1 C4 C42 -54.2(3)
C1 P1 C4 C41 -45.2(3)
C12 P1 C4 C41 60.6(3)
C5 P1 C4 C41 -173.1(2)
C1 P1 C4 C43 -162.5(2)
C12 P1 C4 C43 -56.7(3)
C5 P1 C4 C43 69.6(3)
C1 P1 C5 C52 -167.1(2)
C12 P1 C5 C52 85.0(3)
C4 P1 C5 C52 -39.6(3)
C1 P1 C5 C53 72.4(3)
C12 P1 C5 C53 -35.5(3)
C4 P1 C5 C53 -160.1(2)
C1 P1 C5 C51 -45.0(3)
C12 P1 C5 C51 -152.9(2)
C4 P1 C5 C51 82.5(3)
C21 B1 C11 C16 45.4(5)
C1 B1 C11 C16 167.2(3)
C21 B1 C11 C12 -138.4(3)
C1 B1 C11 C12 -16.6(4)
C16 C11 C12 C13 0.5(5)
B1 C11 C12 C13 -176.2(3)
C16 C11 C12 P1 179.0(3)
B1 C11 C12 P1 2.3(4)
C1 P1 C12 C13 -169.8(3)
C4 P1 C12 C13 75.3(4)
C5 P1 C12 C13 -53.0(4)
C1 P1 C12 C11 11.8(3)
C4 P1 C12 C11 -103.1(2)
C5 P1 C12 C11 128.6(2)
C11 C12 C13 F13 -179.0(3)
P1 C12 C13 F13 2.7(6)
C11 C12 C13 C14 -0.8(6)
P1 C12 C13 C14 -179.1(3)
F13 C13 C14 F14 -0.8(6)
C12 C13 C14 F14 -179.0(4)
F13 C13 C14 C15 179.2(4)
C12 C13 C14 C15 0.9(7)
F14 C14 C15 C16 179.3(4)
C13 C14 C15 C16 -0.7(7)
C14 C15 C16 F16 178.9(4)
C14 C15 C16 C11 0.4(7)
C12 C11 C16 C15 -0.3(6)
B1 C11 C16 C15 176.0(4)
C12 C11 C16 F16 -178.8(3)
B1 C11 C16 F16 -2.5(6)
C11 B1 C21 C26 48.4(4)
C1 B1 C21 C26 -68.0(4)
C11 B1 C21 C22 -128.7(3)
C1 B1 C21 C22 115.0(3)
C26 C21 C22 F22 179.6(3)
B1 C21 C22 F22 -3.1(5)
C26 C21 C22 C23 -1.7(5)
B1 C21 C22 C23 175.7(3)
F22 C22 C23 C24 179.3(3)
C21 C22 C23 C24 0.5(5)
F22 C22 C23 F23 -0.7(5)
C21 C22 C23 F23 -179.5(3)
F23 C23 C24 F24 0.7(5)
C22 C23 C24 F24 -179.3(3)
F23 C23 C24 C25 -179.3(3)
C22 C23 C24 C25 0.7(5)
F24 C24 C25 F25 0.3(5)
C23 C24 C25 F25 -179.7(3)
F24 C24 C25 C26 179.6(3)
C23 C24 C25 C26 -0.4(5)
F25 C25 C26 F26 -1.7(5)
C24 C25 C26 F26 179.1(3)
F25 C25 C26 C21 178.3(3)
C24 C25 C26 C21 -1.0(5)
C22 C21 C26 F26 -178.1(3)
B1 C21 C26 F26 4.6(5)
C22 C21 C26 C25 2.0(5)
B1 C21 C26 C25 -175.3(3)
